data_7203569
loop_
_publ_author_name
'Christer B. Aaker\"oy'
'John Desper'
'Meg E. Fasulo'

_publ_section_title
;
 Improving success rate of hydrogen-bond driven synthesis of
 co-crystals
;
_journal_issue 8
_journal_name_full CrystEngComm
_journal_page_first 586
_journal_paper_doi 10.1039/b609709j
_journal_volume 8
_journal_year 2006
_chemical_formula_moiety
;
(C18 H22 N4) (C7 H4 Cl2 O2)2
;
_chemical_formula_sum 'C32 H30 Cl4 N4 O4'
_chemical_formula_weight 676.40
_chemical_name_common
;MF142Me8 1,4-bis((3,5-dimethylpyrazol-1-yl)methyl)benzene,
(2,6-Cl2PhCOOH)2
;
_chemical_name_systematic
;
MF142Me8 1,4-bis[(3,5-dimethylpyrazol-1-yl)methyl]benzene, (2,6-Cl2PhCOOH)2
;
_space_group_IT_number 2
_symmetry_cell_setting triclinic
_symmetry_space_group_name_Hall '-P 1'
_symmetry_space_group_name_H-M 'P -1'
_atom_sites_solution_hydrogens geom
_atom_sites_solution_primary direct
_atom_sites_solution_secondary difmap
_audit_creation_method SHELXL-97
_cell_angle_alpha 103.784(7)
_cell_angle_beta 101.429(7)
_cell_angle_gamma 90.509(6)
_cell_formula_units_Z 1
_cell_length_a 7.5783(8)
_cell_length_b 7.9010(9)
_cell_length_c 14.1442(13)
_cell_measurement_reflns_used 1494
_cell_measurement_temperature 173(2)
_cell_measurement_theta_max 27.50
_cell_measurement_theta_min 2.70
_cell_volume 804.80(15)
_computing_cell_refinement 'Bruker XSCANS'
_computing_data_collection 'Bruker XSCANS'
_computing_data_reduction 'Bruker SHELXTL'
_computing_molecular_graphics 'Bruker SHELXTL'
_computing_publication_material 'Bruker SHELXTL'
_computing_structure_refinement 'SHELXL-97 (Sheldrick, 1997)'
_computing_structure_solution 'SHELXS-97 (Sheldrick, 1990)'
_diffrn_ambient_temperature 173(2)
_diffrn_measured_fraction_theta_full 0.932
_diffrn_measured_fraction_theta_max 0.932
_diffrn_measurement_device_type 'CCD area detector'
_diffrn_measurement_method 'phi and omega scans'
_diffrn_radiation_monochromator graphite
_diffrn_radiation_source 'fine-focus sealed tube'
_diffrn_radiation_type MoK\a
_diffrn_radiation_wavelength 0.71073
_diffrn_reflns_av_R_equivalents 0.0913
_diffrn_reflns_av_sigmaI/netI 0.0773
_diffrn_reflns_limit_h_max 9
_diffrn_reflns_limit_h_min -9
_diffrn_reflns_limit_k_max 10
_diffrn_reflns_limit_k_min -10
_diffrn_reflns_limit_l_max 18
_diffrn_reflns_limit_l_min -18
_diffrn_reflns_number 6024
_diffrn_reflns_theta_full 27.89
_diffrn_reflns_theta_max 27.89
_diffrn_reflns_theta_min 1.51
_exptl_absorpt_coefficient_mu 0.411
_exptl_absorpt_correction_type none
_exptl_crystal_colour colorless
_exptl_crystal_density_diffrn 1.396
_exptl_crystal_density_method 'not measured'
_exptl_crystal_description prism
_exptl_crystal_F_000 350
_exptl_crystal_size_max 0.40
_exptl_crystal_size_mid 0.40
_exptl_crystal_size_min 0.15
_refine_diff_density_max 0.500
_refine_diff_density_min -0.339
_refine_diff_density_rms 0.097
_refine_ls_extinction_method none
_refine_ls_goodness_of_fit_ref 1.357
_refine_ls_hydrogen_treatment mixed
_refine_ls_matrix_type full
_refine_ls_number_parameters 204
_refine_ls_number_reflns 3580
_refine_ls_number_restraints 0
_refine_ls_restrained_S_all 1.357
_refine_ls_R_factor_all 0.0804
_refine_ls_R_factor_gt 0.0666
_refine_ls_shift/su_max 0.000
_refine_ls_shift/su_mean 0.000
_refine_ls_structure_factor_coef Fsqd
_refine_ls_weighting_details 'calc w=1/[\s^2^(Fo^2^)+(0.1000P)^2^+0.0000P] where P=(Fo^2^+2Fc^2^)/3'
_refine_ls_weighting_scheme calc
_refine_ls_wR_factor_gt 0.1956
_refine_ls_wR_factor_ref 0.2060
_reflns_number_gt 2707
_reflns_number_total 3580
_reflns_threshold_expression >2sigma(I)
_cod_data_source_file b609709j.txt
_cod_data_source_block 2a
_cod_depositor_comments
;
The following automatic conversions were performed:
'_symmetry_cell_setting' value 'Triclinic' changed to 'triclinic'
according to '/home/saulius/struct/CIF-dictionaries/cif_core.dic'
dictionary named 'cif_core.dic' version 2.4.1 from 2010-06-29.

Automatic conversion script
Id: cif_fix_enum 1527 2010-12-29 10:47:43Z saulius 
;
_cod_original_sg_symbol_H-M P-1
_cod_database_code 7203569

loop_
_symmetry_equiv_pos_as_xyz
'x, y, z'
'-x, -y, -z'

loop_
_atom_site_label
_atom_site_type_symbol
_atom_site_fract_x
_atom_site_fract_y
_atom_site_fract_z
_atom_site_U_iso_or_equiv
_atom_site_adp_type
_atom_site_occupancy
_atom_site_symmetry_multiplicity
_atom_site_calc_flag
_atom_site_refinement_flags
_atom_site_disorder_assembly
_atom_site_disorder_group
C11 C 0.1625(3) 0.4168(3) 0.49846(17) 0.0253(5) Uani 1 1 d . . .
C12 C 0.0366(4) 0.4067(3) 0.41102(17) 0.0287(5) Uani 1 1 d . . .
H12 H 0.0608 0.3428 0.3495 0.043 Uiso 1 1 calc R . .
C16 C 0.1236(4) 0.5114(3) 0.58733(17) 0.0283(5) Uani 1 1 d . . .
H16 H 0.2082 0.5199 0.6478 0.043 Uiso 1 1 calc R . .
C17 C 0.3349(3) 0.3234(3) 0.49559(18) 0.0283(5) Uani 1 1 d . . .
H17A H 0.3953 0.3569 0.4462 0.034 Uiso 1 1 calc R . .
H17B H 0.4171 0.3597 0.5616 0.034 Uiso 1 1 calc R . .
N21 N 0.2996(3) 0.1348(3) 0.46937(14) 0.0258(5) Uani 1 1 d . . .
N22 N 0.2662(3) 0.0469(3) 0.37229(14) 0.0281(5) Uani 1 1 d . . .
C23 C 0.2166(4) -0.1179(3) 0.37017(19) 0.0300(5) Uani 1 1 d . . .
C24 C 0.2175(4) -0.1319(3) 0.4664(2) 0.0333(6) Uani 1 1 d . . .
H24 H 0.1883 -0.2342 0.4858 0.040 Uiso 1 1 calc R . .
C25 C 0.2687(3) 0.0308(3) 0.52807(18) 0.0295(6) Uani 1 1 d . . .
C26 C 0.1729(4) -0.2527(4) 0.2751(2) 0.0418(7) Uani 1 1 d . . .
H26A H 0.1628 -0.1968 0.2196 0.063 Uiso 1 1 calc R . .
H26B H 0.0583 -0.3155 0.2705 0.063 Uiso 1 1 calc R . .
H26C H 0.2688 -0.3350 0.2723 0.063 Uiso 1 1 calc R . .
C27 C 0.2885(4) 0.0954(4) 0.63760(19) 0.0411(7) Uani 1 1 d . . .
H27A H 0.1834 0.1602 0.6520 0.062 Uiso 1 1 calc R . .
H27B H 0.3980 0.1724 0.6647 0.062 Uiso 1 1 calc R . .
H27C H 0.2971 -0.0040 0.6683 0.062 Uiso 1 1 calc R . .
C31 C 0.4503(4) 0.2579(3) 0.10983(17) 0.0316(6) Uani 1 1 d . . .
C37 C 0.4158(4) 0.2576(3) 0.21106(18) 0.0299(5) Uani 1 1 d . . .
O31 O 0.3402(3) 0.1092(3) 0.21169(14) 0.0420(5) Uani 1 1 d . . .
H31 H 0.316(5) 0.107(5) 0.270(3) 0.050 Uiso 1 1 d . . .
O32 O 0.4543(3) 0.3832(3) 0.28059(13) 0.0404(5) Uani 1 1 d . . .
C32 C 0.6127(4) 0.2124(4) 0.08341(19) 0.0358(6) Uani 1 1 d . . .
Cl1 Cl 0.78228(11) 0.15339(11) 0.16915(6) 0.0484(3) Uani 1 1 d . . .
C33 C 0.6430(5) 0.2091(5) -0.0106(2) 0.0489(8) Uani 1 1 d . . .
H33 H 0.7543 0.1745 -0.0281 0.059 Uiso 1 1 calc R . .
C34 C 0.5072(5) 0.2573(5) -0.0780(2) 0.0562(10) Uani 1 1 d . . .
H34 H 0.5268 0.2574 -0.1423 0.067 Uiso 1 1 calc R . .
C35 C 0.3455(5) 0.3047(5) -0.0547(2) 0.0529(9) Uani 1 1 d . . .
H35 H 0.2537 0.3384 -0.1018 0.063 Uiso 1 1 calc R . .
C36 C 0.3176(4) 0.3027(4) 0.0391(2) 0.0398(7) Uani 1 1 d . . .
Cl2 Cl 0.11247(12) 0.35957(12) 0.06961(6) 0.0579(3) Uani 1 1 d . . .

loop_
_atom_site_aniso_label
_atom_site_aniso_U_11
_atom_site_aniso_U_22
_atom_site_aniso_U_33
_atom_site_aniso_U_23
_atom_site_aniso_U_13
_atom_site_aniso_U_12
C11 0.0283(12) 0.0193(11) 0.0292(11) 0.0065(9) 0.0073(9) -0.0007(9)
C12 0.0378(14) 0.0247(12) 0.0226(11) 0.0039(9) 0.0066(10) 0.0007(10)
C16 0.0328(13) 0.0260(12) 0.0252(11) 0.0059(9) 0.0040(9) 0.0001(10)
C17 0.0316(13) 0.0215(12) 0.0317(12) 0.0061(9) 0.0072(10) 0.0021(10)
N21 0.0274(10) 0.0250(10) 0.0277(10) 0.0077(8) 0.0105(8) 0.0036(8)
N22 0.0330(11) 0.0261(11) 0.0269(10) 0.0052(8) 0.0120(8) 0.0013(9)
C23 0.0303(13) 0.0224(12) 0.0385(13) 0.0063(10) 0.0116(10) 0.0005(10)
C24 0.0387(14) 0.0243(12) 0.0455(14) 0.0173(11) 0.0178(12) 0.0056(11)
C25 0.0286(12) 0.0336(13) 0.0324(12) 0.0155(11) 0.0110(10) 0.0096(10)
C26 0.0510(18) 0.0288(14) 0.0436(15) -0.0004(12) 0.0167(13) -0.0026(13)
C27 0.0475(17) 0.0501(17) 0.0309(13) 0.0174(12) 0.0113(12) 0.0103(14)
C31 0.0395(15) 0.0276(13) 0.0272(12) 0.0049(10) 0.0083(11) -0.0054(11)
C37 0.0309(13) 0.0314(13) 0.0290(12) 0.0090(10) 0.0081(10) 0.0011(10)
O31 0.0639(14) 0.0357(11) 0.0307(10) 0.0071(8) 0.0209(10) -0.0042(10)
O32 0.0512(12) 0.0392(11) 0.0300(9) 0.0030(8) 0.0134(9) -0.0058(9)
C32 0.0402(15) 0.0366(15) 0.0286(12) 0.0026(11) 0.0091(11) -0.0100(12)
Cl1 0.0424(5) 0.0586(5) 0.0452(4) 0.0109(3) 0.0135(3) 0.0045(4)
C33 0.056(2) 0.057(2) 0.0312(14) -0.0024(13) 0.0191(14) -0.0164(16)
C34 0.071(2) 0.066(2) 0.0295(14) 0.0063(14) 0.0132(15) -0.0268(19)
C35 0.069(2) 0.057(2) 0.0281(14) 0.0133(13) -0.0025(14) -0.0167(17)
C36 0.0469(17) 0.0392(16) 0.0310(13) 0.0085(11) 0.0028(12) -0.0074(13)
Cl2 0.0477(5) 0.0703(6) 0.0551(5) 0.0197(4) 0.0035(4) 0.0098(4)

loop_
_atom_type_symbol
_atom_type_description
_atom_type_scat_dispersion_real
_atom_type_scat_dispersion_imag
_atom_type_scat_source
C C 0.0033 0.0016 'International Tables Vol C Tables 4.2.6.8 and 6.1.1.4'
H H 0.0000 0.0000 'International Tables Vol C Tables 4.2.6.8 and 6.1.1.4'
N N 0.0061 0.0033 'International Tables Vol C Tables 4.2.6.8 and 6.1.1.4'
O O 0.0106 0.0060 'International Tables Vol C Tables 4.2.6.8 and 6.1.1.4'
Cl Cl 0.1484 0.1585 'International Tables Vol C Tables 4.2.6.8 and 6.1.1.4'

loop_
_geom_angle_atom_site_label_1
_geom_angle_atom_site_label_2
_geom_angle_atom_site_label_3
_geom_angle
_geom_angle_site_symmetry_1
_geom_angle_site_symmetry_3
_geom_angle_publ_flag
C16 C11 C12 118.4(2) . . ?
C16 C11 C17 121.6(2) . . ?
C12 C11 C17 120.0(2) . . ?
C16 C12 C11 120.7(2) 2_566 . ?
C16 C12 H12 119.7 2_566 . ?
C11 C12 H12 119.7 . . ?
C12 C16 C11 120.9(2) 2_566 . ?
C12 C16 H16 119.5 2_566 . ?
C11 C16 H16 119.5 . . ?
N21 C17 C11 111.2(2) . . ?
N21 C17 H17A 109.4 . . ?
C11 C17 H17A 109.4 . . ?
N21 C17 H17B 109.4 . . ?
C11 C17 H17B 109.4 . . ?
H17A C17 H17B 108.0 . . ?
C25 N21 N22 111.4(2) . . ?
C25 N21 C17 128.5(2) . . ?
N22 N21 C17 119.34(18) . . ?
C23 N22 N21 105.97(19) . . ?
N22 C23 C24 109.5(2) . . ?
N22 C23 C26 120.8(2) . . ?
C24 C23 C26 129.7(2) . . ?
C25 C24 C23 106.7(2) . . ?
C25 C24 H24 126.7 . . ?
C23 C24 H24 126.7 . . ?
N21 C25 C24 106.5(2) . . ?
N21 C25 C27 122.7(2) . . ?
C24 C25 C27 130.8(2) . . ?
C23 C26 H26A 109.5 . . ?
C23 C26 H26B 109.5 . . ?
H26A C26 H26B 109.5 . . ?
C23 C26 H26C 109.5 . . ?
H26A C26 H26C 109.5 . . ?
H26B C26 H26C 109.5 . . ?
C25 C27 H27A 109.5 . . ?
C25 C27 H27B 109.5 . . ?
H27A C27 H27B 109.5 . . ?
C25 C27 H27C 109.5 . . ?
H27A C27 H27C 109.5 . . ?
H27B C27 H27C 109.5 . . ?
C32 C31 C36 117.5(2) . . ?
C32 C31 C37 122.0(2) . . ?
C36 C31 C37 120.5(3) . . ?
O32 C37 O31 126.3(2) . . ?
O32 C37 C31 122.0(2) . . ?
O31 C37 C31 111.7(2) . . ?
C37 O31 H31 114(2) . . ?
C31 C32 C33 122.0(3) . . ?
C31 C32 Cl1 119.18(19) . . ?
C33 C32 Cl1 118.9(3) . . ?
C34 C33 C32 118.3(3) . . ?
C34 C33 H33 120.9 . . ?
C32 C33 H33 120.9 . . ?
C35 C34 C33 121.7(3) . . ?
C35 C34 H34 119.2 . . ?
C33 C34 H34 119.2 . . ?
C34 C35 C36 118.8(3) . . ?
C34 C35 H35 120.6 . . ?
C36 C35 H35 120.6 . . ?
C31 C36 C35 121.8(3) . . ?
C31 C36 Cl2 118.7(2) . . ?
C35 C36 Cl2 119.5(3) . . ?

loop_
_geom_bond_atom_site_label_1
_geom_bond_atom_site_label_2
_geom_bond_distance
_geom_bond_site_symmetry_2
_geom_bond_publ_flag
C11 C16 1.389(3) . ?
C11 C12 1.389(3) . ?
C11 C17 1.509(3) . ?
C12 C16 1.382(4) 2_566 ?
C12 H12 0.9500 . ?
C16 C12 1.382(4) 2_566 ?
C16 H16 0.9500 . ?
C17 N21 1.456(3) . ?
C17 H17A 0.9900 . ?
C17 H17B 0.9900 . ?
N21 C25 1.348(3) . ?
N21 N22 1.355(3) . ?
N22 C23 1.344(3) . ?
C23 C24 1.391(3) . ?
C23 C26 1.478(4) . ?
C24 C25 1.374(4) . ?
C24 H24 0.9500 . ?
C25 C27 1.488(4) . ?
C26 H26A 0.9800 . ?
C26 H26B 0.9800 . ?
C26 H26C 0.9800 . ?
C27 H27A 0.9800 . ?
C27 H27B 0.9800 . ?
C27 H27C 0.9800 . ?
C31 C32 1.382(4) . ?
C31 C36 1.384(4) . ?
C31 C37 1.506(3) . ?
C37 O32 1.206(3) . ?
C37 O31 1.303(3) . ?
O31 H31 0.88(3) . ?
C32 C33 1.388(4) . ?
C32 Cl1 1.733(3) . ?
C33 C34 1.379(5) . ?
C33 H33 0.9500 . ?
C34 C35 1.364(6) . ?
C34 H34 0.9500 . ?
C35 C36 1.387(4) . ?
C35 H35 0.9500 . ?
C36 Cl2 1.729(3) . ?

loop_
_geom_hbond_atom_site_label_D
_geom_hbond_atom_site_label_H
_geom_hbond_atom_site_label_A
_geom_hbond_distance_DH
_geom_hbond_distance_HA
_geom_hbond_distance_DA
_geom_hbond_angle_DHA
_geom_hbond_site_symmetry_A
O31 H31 N22 0.88(3) 1.73(3) 2.598(3) 166(4) .

loop_
_geom_torsion_atom_site_label_1
_geom_torsion_atom_site_label_2
_geom_torsion_atom_site_label_3
_geom_torsion_atom_site_label_4
_geom_torsion
_geom_torsion_site_symmetry_1
_geom_torsion_site_symmetry_2
_geom_torsion_site_symmetry_3
_geom_torsion_site_symmetry_4
_geom_torsion_publ_flag
C16 C11 C12 C16 -0.1(4) . . . 2_566 ?
C17 C11 C12 C16 178.7(2) . . . 2_566 ?
C12 C11 C16 C12 0.1(4) . . . 2_566 ?
C17 C11 C16 C12 -178.7(2) . . . 2_566 ?
C16 C11 C17 N21 110.5(3) . . . . ?
C12 C11 C17 N21 -68.3(3) . . . . ?
C11 C17 N21 C25 -79.8(3) . . . . ?
C11 C17 N21 N22 89.6(3) . . . . ?
C25 N21 N22 C23 -1.3(3) . . . . ?
C17 N21 N22 C23 -172.4(2) . . . . ?
N21 N22 C23 C24 0.6(3) . . . . ?
N21 N22 C23 C26 -178.8(2) . . . . ?
N22 C23 C24 C25 0.3(3) . . . . ?
C26 C23 C24 C25 179.6(3) . . . . ?
N22 N21 C25 C24 1.5(3) . . . . ?
C17 N21 C25 C24 171.5(2) . . . . ?
N22 N21 C25 C27 -177.8(2) . . . . ?
C17 N21 C25 C27 -7.7(4) . . . . ?
C23 C24 C25 N21 -1.0(3) . . . . ?
C23 C24 C25 C27 178.2(3) . . . . ?
C32 C31 C37 O32 87.8(3) . . . . ?
C36 C31 C37 O32 -92.9(3) . . . . ?
C32 C31 C37 O31 -92.9(3) . . . . ?
C36 C31 C37 O31 86.4(3) . . . . ?
C36 C31 C32 C33 -0.7(4) . . . . ?
C37 C31 C32 C33 178.6(3) . . . . ?
C36 C31 C32 Cl1 -179.4(2) . . . . ?
C37 C31 C32 Cl1 -0.1(4) . . . . ?
C31 C32 C33 C34 1.7(5) . . . . ?
Cl1 C32 C33 C34 -179.7(2) . . . . ?
C32 C33 C34 C35 -1.0(5) . . . . ?
C33 C34 C35 C36 -0.5(5) . . . . ?
C32 C31 C36 C35 -0.9(4) . . . . ?
C37 C31 C36 C35 179.8(3) . . . . ?
C32 C31 C36 Cl2 179.8(2) . . . . ?
C37 C31 C36 Cl2 0.5(4) . . . . ?
C34 C35 C36 C31 1.5(5) . . . . ?
C34 C35 C36 Cl2 -179.2(3) . . . . ?
